data_4338943
loop_
_publ_author_name
'Cotton, F. Albert'
'Li, Zhong'
'Liu, Chun Y.'
'Murillo, Carlos A.'

_publ_section_title
;
 Enhancement in electronic communication upon replacement of Mo-O by Mo-S
 bonds in tetranuclear clusters of the type [Mo2]2(mu-E-E)2 (E = O or S).
;
_journal_issue 22
_journal_name_full 'Inorganic chemistry'
_journal_page_first 9294
_journal_page_last 9302
_journal_paper_doi 10.1021/ic701303k
_journal_volume 46
_journal_year 2007
_chemical_formula_moiety '[Mo2(C15H15N2O2)2]2(OH)4,(C4H8O)2'
_chemical_formula_sum 'C136 H160 Mo8 N16 O28'
_chemical_formula_weight 3234.32
_chemical_name_common '[Mo2(DAniF)2]2(OH)4,(C4H8O)2'
_chemical_name_systematic
; 
 ? 
;
_space_group_IT_number 2
_symmetry_cell_setting triclinic
_symmetry_space_group_name_Hall '-P 1'
_symmetry_space_group_name_H-M 'P -1'
_atom_sites_solution_hydrogens geom
_atom_sites_solution_primary direct
_atom_sites_solution_secondary difmap
_audit_creation_method SHELXL-97
_cell_angle_alpha 94.484(5)
_cell_angle_beta 91.957(6)
_cell_angle_gamma 95.536(5)
_cell_formula_units_Z 1
_cell_length_a 12.740(4)
_cell_length_b 12.859(4)
_cell_length_c 20.917(6)
_cell_measurement_reflns_used 2965
_cell_measurement_temperature 213(2)
_cell_measurement_theta_max 23.08
_cell_measurement_theta_min 2.34
_cell_volume 3397.3(18)
_computing_cell_refinement SAINT
_computing_data_collection SMART
_computing_data_reduction SAINT
_computing_molecular_graphics XP
_computing_publication_material CIFTAB
_computing_structure_refinement 'SHELXL-97 (Sheldrick, 1997)'
_computing_structure_solution 'SHELXS-97 (Sheldrick, 1990)'
_diffrn_ambient_temperature 213(2)
_diffrn_measured_fraction_theta_full 0.996
_diffrn_measured_fraction_theta_max 0.996
_diffrn_measurement_device_type 'None (area detector data)'
_diffrn_measurement_method '\w scans'
_diffrn_radiation_monochromator graphite
_diffrn_radiation_source 'normal-focus sealed tube'
_diffrn_radiation_type MoK\a
_diffrn_radiation_wavelength 0.71073
_diffrn_reflns_av_R_equivalents 0.0548
_diffrn_reflns_av_sigmaI/netI 0.0996
_diffrn_reflns_limit_h_max 12
_diffrn_reflns_limit_h_min -13
_diffrn_reflns_limit_k_max 13
_diffrn_reflns_limit_k_min -13
_diffrn_reflns_limit_l_max 22
_diffrn_reflns_limit_l_min -19
_diffrn_reflns_number 16818
_diffrn_reflns_theta_full 22.50
_diffrn_reflns_theta_max 22.50
_diffrn_reflns_theta_min 1.61
_exptl_absorpt_coefficient_mu 0.791
_exptl_absorpt_correction_T_max 0.9540
_exptl_absorpt_correction_T_min 0.8772
_exptl_absorpt_correction_type multi-scan
_exptl_absorpt_process_details SADABS
_exptl_crystal_colour niddle
_exptl_crystal_density_diffrn 1.581
_exptl_crystal_density_method 'not measured'
_exptl_crystal_description orange
_exptl_crystal_F_000 1648
_exptl_crystal_size_max 0.17
_exptl_crystal_size_mid 0.08
_exptl_crystal_size_min 0.06
_refine_diff_density_max 0.823
_refine_diff_density_min -0.849
_refine_diff_density_rms 0.119
_refine_ls_extinction_method none
_refine_ls_goodness_of_fit_ref 1.039
_refine_ls_hydrogen_treatment noref
_refine_ls_matrix_type full
_refine_ls_number_parameters 847
_refine_ls_number_reflns 8853
_refine_ls_number_restraints 0
_refine_ls_restrained_S_all 1.039
_refine_ls_R_factor_all 0.1044
_refine_ls_R_factor_gt 0.0515
_refine_ls_shift/su_max 0.016
_refine_ls_shift/su_mean 0.001
_refine_ls_structure_factor_coef Fsqd
_refine_ls_weighting_details 'calc w=1/[\s^2^(Fo^2^)+(0.0331P)^2^+4.4943P] where P=(Fo^2^+2Fc^2^)/3'
_refine_ls_weighting_scheme calc
_refine_ls_wR_factor_gt 0.0945
_refine_ls_wR_factor_ref 0.1124
_reflns_number_gt 5352
_reflns_number_total 8853
_reflns_threshold_expression >2sigma(I)
_cod_data_source_file ic701303k.cif
_cod_data_source_block xl
_cod_original_cell_volume 3397.2(16)
_cod_database_code 4338943

loop_
_symmetry_equiv_pos_as_xyz
'x, y, z'
'-x, -y, -z'

loop_
_atom_site_label
_atom_site_type_symbol
_atom_site_fract_x
_atom_site_fract_y
_atom_site_fract_z
_atom_site_U_iso_or_equiv
_atom_site_adp_type
_atom_site_occupancy
_atom_site_symmetry_multiplicity
_atom_site_calc_flag
_atom_site_refinement_flags
Mo1 Mo 1.04009(6) 1.06484(5) -0.07650(3) 0.0246(2) Uani 1 1 d .
Mo2 Mo 0.89075(6) 1.07454(5) -0.03692(3) 0.0244(2) Uani 1 1 d .
Mo3 Mo 0.96810(6) 1.14127(6) -0.47149(4) 0.0273(2) Uani 1 1 d .
Mo4 Mo 1.11893(6) 1.10697(6) -0.50081(4) 0.0278(2) Uani 1 1 d .
N1 N 0.9721(6) 1.0235(5) -0.1701(3) 0.0278(18) Uani 1 1 d .
N2 N 0.8111(6) 1.0299(5) -0.1280(3) 0.0277(18) Uani 1 1 d .
N3 N 1.0589(5) 1.2268(5) -0.0871(3) 0.0260(17) Uani 1 1 d .
N4 N 0.8970(5) 1.2378(5) -0.0471(3) 0.0259(17) Uani 1 1 d .
N5 N 0.9675(6) 1.2712(5) -0.5278(3) 0.0327(19) Uani 1 1 d .
N6 N 1.1319(6) 1.2343(5) -0.5584(3) 0.0317(18) Uani 1 1 d .
N7 N 1.0307(6) 1.2283(5) -0.3883(3) 0.0296(18) Uani 1 1 d .
N8 N 1.1954(6) 1.1866(5) -0.4156(3) 0.0320(19) Uani 1 1 d .
O01 O 1.1464(4) 1.0767(4) 0.0049(2) 0.0266(14) Uani 1 1 d .
H01 H 1.1948 1.1317 0.0216 0.032 Uiso 1 1 calc R
O1 O 1.2365(5) 0.8856(5) -0.3580(3) 0.0439(17) Uani 1 1 d .
O02 O 1.0718(4) 0.9083(4) -0.0635(2) 0.0267(14) Uani 1 1 d .
H02 H 1.0698 0.8499 -0.0928 0.032 Uiso 1 1 calc R
O2 O 0.3722(5) 0.9775(5) -0.1558(3) 0.0488(18) Uani 1 1 d .
O03 O 0.8586(4) 1.0406(4) -0.5307(2) 0.0296(14) Uani 1 1 d .
H03 H 0.8121 1.0574 -0.5627 0.035 Uiso 1 1 calc R
O3 O 1.4348(5) 1.3784(5) -0.1915(3) 0.0542(19) Uani 1 1 d .
O04 O 0.9204(4) 1.0079(4) -0.4200(3) 0.0325(15) Uani 1 1 d .
H04 H 0.9176 1.0017 -0.3761 0.039 Uiso 1 1 calc R
O4 O 0.5808(6) 1.4570(5) 0.0622(3) 0.068(2) Uani 1 1 d .
O5 O 0.6031(7) 1.4846(6) -0.5401(4) 0.091(3) Uani 1 1 d .
O6 O 1.4551(6) 1.3214(5) -0.7259(3) 0.059(2) Uani 1 1 d .
O7 O 0.7259(5) 1.3817(5) -0.2321(3) 0.0530(19) Uani 1 1 d .
O8 O 1.6179(6) 1.1538(5) -0.3457(4) 0.061(2) Uani 1 1 d .
C10 C 0.8686(7) 1.0126(6) -0.1784(4) 0.026(2) Uani 1 1 d .
H10A H 0.8367 0.9932 -0.2188 0.031 Uiso 1 1 calc R
C11 C 1.0356(7) 0.9932(6) -0.2224(4) 0.024(2) Uani 1 1 d .
C12 C 1.0018(7) 0.9138(7) -0.2699(4) 0.033(2) Uani 1 1 d .
H12A H 0.9328 0.8822 -0.2711 0.039 Uiso 1 1 calc R
C13 C 1.0706(8) 0.8827(7) -0.3147(4) 0.042(3) Uani 1 1 d .
H13A H 1.0470 0.8319 -0.3475 0.051 Uiso 1 1 calc R
C14 C 1.1741(7) 0.9251(7) -0.3121(4) 0.032(2) Uani 1 1 d .
C15 C 1.2083(8) 1.0042(7) -0.2660(4) 0.038(2) Uani 1 1 d .
H15A H 1.2773 1.0357 -0.2648 0.045 Uiso 1 1 calc R
C16 C 1.1378(7) 1.0360(6) -0.2214(4) 0.030(2) Uani 1 1 d .
H16A H 1.1611 1.0884 -0.1895 0.036 Uiso 1 1 calc R
C17 C 1.3463(7) 0.9079(8) -0.3505(5) 0.049(3) Uani 1 1 d .
H17A H 1.3792 0.8756 -0.3865 0.074 Uiso 1 1 calc R
H17B H 1.3708 0.8810 -0.3117 0.074 Uiso 1 1 calc R
H17C H 1.3641 0.9824 -0.3481 0.074 Uiso 1 1 calc R
C21 C 0.6991(7) 1.0161(6) -0.1360(4) 0.026(2) Uani 1 1 d .
C22 C 0.6412(8) 0.9716(6) -0.0887(4) 0.036(2) Uani 1 1 d .
H22A H 0.6765 0.9495 -0.0534 0.043 Uiso 1 1 calc R
C23 C 0.5312(7) 0.9590(7) -0.0924(4) 0.036(2) Uani 1 1 d .
H23A H 0.4938 0.9314 -0.0592 0.044 Uiso 1 1 calc R
C24 C 0.4793(7) 0.9876(7) -0.1452(4) 0.034(2) Uani 1 1 d .
C25 C 0.5363(7) 1.0325(7) -0.1946(4) 0.039(3) Uani 1 1 d .
H25A H 0.5009 1.0527 -0.2305 0.047 Uiso 1 1 calc R
C26 C 0.6439(7) 1.0460(6) -0.1892(4) 0.027(2) Uani 1 1 d .
H26A H 0.6813 1.0759 -0.2217 0.032 Uiso 1 1 calc R
C27 C 0.3118(7) 0.9311(8) -0.1089(5) 0.059(3) Uani 1 1 d .
H27A H 0.2382 0.9284 -0.1212 0.088 Uiso 1 1 calc R
H27B H 0.3252 0.9719 -0.0685 0.088 Uiso 1 1 calc R
H27C H 0.3305 0.8613 -0.1049 0.088 Uiso 1 1 calc R
C30 C 0.9826(7) 1.2843(6) -0.0702(4) 0.027(2) Uani 1 1 d .
H30A H 0.9890 1.3561 -0.0745 0.032 Uiso 1 1 calc R
C31 C 1.1510(7) 1.2728(6) -0.1152(4) 0.027(2) Uani 1 1 d .
C32 C 1.1502(7) 1.3451(6) -0.1607(4) 0.036(2) Uani 1 1 d .
H32A H 1.0869 1.3689 -0.1738 0.043 Uiso 1 1 calc R
C33 C 1.2444(8) 1.3824(6) -0.1872(4) 0.040(3) Uani 1 1 d .
H33A H 1.2430 1.4310 -0.2178 0.049 Uiso 1 1 calc R
C34 C 1.3393(8) 1.3485(7) -0.1687(4) 0.036(2) Uani 1 1 d .
C35 C 1.3393(7) 1.2767(6) -0.1227(4) 0.038(2) Uani 1 1 d .
H35A H 1.4025 1.2522 -0.1098 0.045 Uiso 1 1 calc R
C36 C 1.2480(7) 1.2415(6) -0.0962(4) 0.034(2) Uani 1 1 d .
H36A H 1.2505 1.1950 -0.0644 0.040 Uiso 1 1 calc R
C37 C 1.4406(9) 1.4608(7) -0.2322(5) 0.070(4) Uani 1 1 d .
H37A H 1.5117 1.4741 -0.2454 0.104 Uiso 1 1 calc R
H37B H 1.4196 1.5228 -0.2097 0.104 Uiso 1 1 calc R
H37C H 1.3943 1.4415 -0.2693 0.104 Uiso 1 1 calc R
C41 C 0.8167(7) 1.2971(7) -0.0215(4) 0.028(2) Uani 1 1 d .
C42 C 0.7147(8) 1.2516(7) -0.0247(4) 0.040(3) Uani 1 1 d .
H42A H 0.6998 1.1850 -0.0455 0.048 Uiso 1 1 calc R
C43 C 0.6328(8) 1.3013(7) 0.0021(5) 0.045(3) Uani 1 1 d .
H43A H 0.5644 1.2684 -0.0008 0.054 Uiso 1 1 calc R
C44 C 0.6541(8) 1.4002(7) 0.0330(4) 0.040(3) Uani 1 1 d .
C45 C 0.7544(9) 1.4478(7) 0.0353(4) 0.045(3) Uani 1 1 d .
H45A H 0.7688 1.5154 0.0548 0.053 Uiso 1 1 calc R
C46 C 0.8353(8) 1.3968(7) 0.0089(4) 0.043(3) Uani 1 1 d .
H46A H 0.9035 1.4302 0.0117 0.051 Uiso 1 1 calc R
C47 C 0.4762(9) 1.4085(8) 0.0623(6) 0.072(4) Uani 1 1 d .
H47A H 0.4325 1.4554 0.0842 0.109 Uiso 1 1 calc R
H47B H 0.4757 1.3453 0.0839 0.109 Uiso 1 1 calc R
H47C H 0.4493 1.3919 0.0189 0.109 Uiso 1 1 calc R
C50 C 1.0529(7) 1.2929(7) -0.5614(4) 0.032(2) Uani 1 1 d .
H50A H 1.0567 1.3492 -0.5868 0.039 Uiso 1 1 calc R
C51 C 0.8816(8) 1.3328(7) -0.5339(4) 0.038(2) Uani 1 1 d .
C52 C 0.8894(9) 1.4366(7) -0.5469(4) 0.048(3) Uani 1 1 d .
H52A H 0.9548 1.4719 -0.5535 0.057 Uiso 1 1 calc R
C53 C 0.7951(11) 1.4898(7) -0.5502(5) 0.058(3) Uani 1 1 d .
H53A H 0.7990 1.5594 -0.5599 0.069 Uiso 1 1 calc R
C54 C 0.7016(10) 1.4383(9) -0.5392(6) 0.063(3) Uani 1 1 d .
C55 C 0.6919(9) 1.3377(8) -0.5267(5) 0.063(3) Uani 1 1 d .
H55A H 0.6259 1.3036 -0.5201 0.076 Uiso 1 1 calc R
C56 C 0.7809(8) 1.2853(8) -0.5238(5) 0.048(3) Uani 1 1 d .
H56A H 0.7737 1.2154 -0.5148 0.058 Uiso 1 1 calc R
C57 C 0.6063(11) 1.5830(9) -0.5584(6) 0.099(5) Uani 1 1 d .
H57A H 0.5368 1.6060 -0.5573 0.148 Uiso 1 1 calc R
H57B H 0.6310 1.5842 -0.6012 0.148 Uiso 1 1 calc R
H57C H 0.6534 1.6289 -0.5296 0.148 Uiso 1 1 calc R
C61 C 1.2167(7) 1.2568(6) -0.6000(4) 0.030(2) Uani 1 1 d .
C62 C 1.2633(7) 1.3571(6) -0.6050(4) 0.038(2) Uani 1 1 d .
H62A H 1.2411 1.4127 -0.5795 0.046 Uiso 1 1 calc R
C63 C 1.3416(8) 1.3759(7) -0.6469(5) 0.052(3) Uani 1 1 d .
H63A H 1.3707 1.4442 -0.6505 0.063 Uiso 1 1 calc R
C64 C 1.3780(8) 1.2934(7) -0.6840(4) 0.039(2) Uani 1 1 d .
C65 C 1.3363(7) 1.1934(6) -0.6777(4) 0.034(2) Uani 1 1 d .
H65A H 1.3616 1.1375 -0.7014 0.041 Uiso 1 1 calc R
C66 C 1.2559(7) 1.1757(6) -0.6358(4) 0.033(2) Uani 1 1 d .
H66A H 1.2275 1.1073 -0.6317 0.040 Uiso 1 1 calc R
C67 C 1.4823(8) 1.2420(8) -0.7706(5) 0.057(3) Uani 1 1 d .
H67A H 1.5362 1.2704 -0.7972 0.086 Uiso 1 1 calc R
H67B H 1.4212 1.2147 -0.7970 0.086 Uiso 1 1 calc R
H67C H 1.5083 1.1867 -0.7482 0.086 Uiso 1 1 calc R
C70 C 1.1321(8) 1.2308(6) -0.3729(4) 0.034(2) Uani 1 1 d .
H70A H 1.1596 1.2624 -0.3336 0.041 Uiso 1 1 calc R
C71 C 0.9615(7) 1.2710(6) -0.3427(4) 0.031(2) Uani 1 1 d .
C72 C 0.8978(7) 1.3456(7) -0.3624(4) 0.043(3) Uani 1 1 d .
H72A H 0.9067 1.3720 -0.4022 0.052 Uiso 1 1 calc R
C73 C 0.8218(8) 1.3803(7) -0.3234(5) 0.052(3) Uani 1 1 d .
H73A H 0.7799 1.4302 -0.3372 0.062 Uiso 1 1 calc R
C74 C 0.8068(8) 1.3430(7) -0.2652(5) 0.041(2) Uani 1 1 d .
C75 C 0.8712(7) 1.2716(7) -0.2446(4) 0.037(2) Uani 1 1 d .
H75A H 0.8630 1.2472 -0.2041 0.045 Uiso 1 1 calc R
C76 C 0.9478(7) 1.2357(7) -0.2829(4) 0.038(2) Uani 1 1 d .
H76A H 0.9906 1.1871 -0.2683 0.046 Uiso 1 1 calc R
C77 C 0.6992(9) 1.3375(7) -0.1766(5) 0.062(3) Uani 1 1 d .
H77A H 0.6418 1.3709 -0.1581 0.094 Uiso 1 1 calc R
H77B H 0.7590 1.3466 -0.1468 0.094 Uiso 1 1 calc R
H77C H 0.6782 1.2640 -0.1860 0.094 Uiso 1 1 calc R
C81 C 1.3026(7) 1.1832(6) -0.3975(5) 0.032(2) Uani 1 1 d .
C82 C 1.3701(8) 1.1482(7) -0.4419(5) 0.044(3) Uani 1 1 d .
H82A H 1.3438 1.1313 -0.4838 0.053 Uiso 1 1 calc R
C83 C 1.4765(8) 1.1359(7) -0.4280(5) 0.046(3) Uani 1 1 d .
H83A H 1.5191 1.1098 -0.4595 0.055 Uiso 1 1 calc R
C84 C 1.5160(8) 1.1638(7) -0.3665(5) 0.046(3) Uani 1 1 d .
C85 C 1.4522(8) 1.2042(7) -0.3216(5) 0.050(3) Uani 1 1 d .
H85A H 1.4802 1.2268 -0.2807 0.060 Uiso 1 1 calc R
C86 C 1.3464(7) 1.2120(7) -0.3362(5) 0.040(2) Uani 1 1 d .
H86A H 1.3039 1.2370 -0.3043 0.048 Uiso 1 1 calc R
C87 C 1.6847(9) 1.1128(9) -0.3891(5) 0.073(4) Uani 1 1 d .
H87A H 1.7529 1.1107 -0.3685 0.110 Uiso 1 1 calc R
H87B H 1.6912 1.1560 -0.4244 0.110 Uiso 1 1 calc R
H87C H 1.6567 1.0431 -0.4046 0.110 Uiso 1 1 calc R
O1S O 1.9259(11) 1.4080(12) -0.7907(10) 0.171(6) Uani 1 1 d .
C1S C 1.861(2) 1.3200(14) -0.8129(9) 0.151(8) Uani 1 1 d .
H1S1 H 1.8975 1.2579 -0.8086 0.182 Uiso 1 1 calc R
H1S2 H 1.8420 1.3233 -0.8579 0.182 Uiso 1 1 calc R
C2S C 1.7718(12) 1.3149(12) -0.7776(8) 0.098(5) Uani 1 1 d .
H2SA H 1.7455 1.2425 -0.7734 0.118 Uiso 1 1 calc R
H2SB H 1.7168 1.3494 -0.7981 0.118 Uiso 1 1 calc R
C3S C 1.8033(15) 1.3678(12) -0.7157(7) 0.112(6) Uani 1 1 d .
H3SA H 1.8080 1.3175 -0.6837 0.134 Uiso 1 1 calc R
H3SB H 1.7528 1.4161 -0.7024 0.134 Uiso 1 1 calc R
C4S C 1.905(2) 1.4239(15) -0.7230(8) 0.206(14) Uani 1 1 d .
H4SA H 1.9593 1.3963 -0.6971 0.247 Uiso 1 1 calc R
H4SB H 1.9045 1.4979 -0.7102 0.247 Uiso 1 1 calc R
O2S O 1.1179(5) 1.2418(5) 0.1009(3) 0.0544(19) Uani 1 1 d .
C5S C 1.1787(11) 1.2545(8) 0.1583(6) 0.086(4) Uani 1 1 d .
H5SA H 1.2384 1.2133 0.1544 0.103 Uiso 1 1 calc R
H5SB H 1.1366 1.2293 0.1928 0.103 Uiso 1 1 calc R
C6S C 1.2157(12) 1.3616(9) 0.1735(6) 0.113(6) Uani 1 1 d .
H6SA H 1.2920 1.3715 0.1727 0.136 Uiso 1 1 calc R
H6SB H 1.1945 1.3853 0.2158 0.136 Uiso 1 1 calc R
C7S C 1.1678(11) 1.4202(8) 0.1243(6) 0.095(5) Uani 1 1 d .
H7SA H 1.1145 1.4614 0.1425 0.114 Uiso 1 1 calc R
H7SB H 1.2210 1.4668 0.1059 0.114 Uiso 1 1 calc R
C8S C 1.1206(11) 1.3400(8) 0.0759(5) 0.081(4) Uani 1 1 d .
H8SA H 1.0496 1.3547 0.0641 0.097 Uiso 1 1 calc R
H8SB H 1.1619 1.3401 0.0378 0.097 Uiso 1 1 calc R

loop_
_atom_site_aniso_label
_atom_site_aniso_U_11
_atom_site_aniso_U_22
_atom_site_aniso_U_33
_atom_site_aniso_U_23
_atom_site_aniso_U_13
_atom_site_aniso_U_12
Mo1 0.0209(5) 0.0255(4) 0.0269(5) 0.0045(4) 0.0004(4) -0.0015(4)
Mo2 0.0210(5) 0.0240(4) 0.0282(5) 0.0048(4) 0.0000(4) -0.0003(4)
Mo3 0.0270(5) 0.0269(4) 0.0295(5) 0.0059(4) 0.0033(4) 0.0058(4)
Mo4 0.0271(5) 0.0278(4) 0.0298(5) 0.0073(4) 0.0041(4) 0.0040(4)
N1 0.028(5) 0.026(4) 0.030(4) 0.006(3) -0.005(4) 0.000(4)
N2 0.030(5) 0.027(4) 0.025(4) 0.001(3) 0.001(4) -0.004(3)
N3 0.030(5) 0.020(4) 0.029(4) 0.003(3) 0.004(4) 0.004(4)
N4 0.022(5) 0.020(4) 0.035(5) 0.000(3) -0.002(4) 0.002(3)
N5 0.031(5) 0.035(4) 0.034(5) 0.004(4) 0.006(4) 0.011(4)
N6 0.036(5) 0.030(4) 0.029(5) 0.002(3) 0.009(4) 0.006(4)
N7 0.027(5) 0.029(4) 0.034(5) 0.003(3) 0.006(4) 0.007(4)
N8 0.031(5) 0.026(4) 0.039(5) 0.004(4) 0.005(4) 0.001(4)
O01 0.026(4) 0.026(3) 0.026(3) 0.009(3) -0.007(3) -0.013(3)
O1 0.035(4) 0.067(5) 0.029(4) -0.005(3) 0.003(3) 0.006(4)
O02 0.032(4) 0.025(3) 0.024(3) 0.000(3) 0.005(3) 0.008(3)
O2 0.018(4) 0.076(5) 0.056(5) 0.022(4) 0.001(3) 0.005(3)
O03 0.028(4) 0.031(3) 0.032(4) 0.008(3) 0.002(3) 0.011(3)
O3 0.054(5) 0.044(4) 0.066(5) 0.015(4) 0.030(4) -0.008(4)
O04 0.034(4) 0.041(4) 0.023(3) 0.009(3) -0.002(3) 0.002(3)
O4 0.064(6) 0.064(5) 0.076(6) -0.020(4) 0.015(5) 0.025(5)
O5 0.087(7) 0.078(6) 0.114(7) 0.017(5) 0.015(5) 0.033(5)
O6 0.067(5) 0.045(4) 0.067(5) 0.013(4) 0.040(4) -0.003(4)
O7 0.062(5) 0.060(4) 0.041(4) 0.005(4) 0.019(4) 0.022(4)
O8 0.035(5) 0.069(5) 0.078(6) -0.010(4) -0.007(4) 0.010(4)
C10 0.027(6) 0.026(5) 0.025(6) 0.014(4) -0.002(5) -0.008(4)
C11 0.018(5) 0.021(5) 0.032(6) 0.010(4) -0.001(4) -0.001(4)
C12 0.021(6) 0.037(6) 0.036(6) -0.010(5) -0.006(5) -0.004(4)
C13 0.037(7) 0.047(6) 0.038(6) -0.013(5) -0.003(5) -0.001(5)
C14 0.022(6) 0.046(6) 0.031(6) 0.009(5) 0.000(5) 0.010(5)
C15 0.035(6) 0.050(6) 0.030(6) 0.014(5) 0.000(5) -0.001(5)
C16 0.028(6) 0.030(5) 0.030(6) -0.007(4) 0.001(5) -0.003(4)
C17 0.030(7) 0.065(7) 0.055(7) 0.006(6) 0.005(5) 0.012(5)
C21 0.018(6) 0.029(5) 0.031(6) -0.002(4) -0.003(4) 0.002(4)
C22 0.045(7) 0.037(6) 0.025(5) 0.003(4) -0.004(5) 0.006(5)
C23 0.028(6) 0.053(6) 0.028(6) 0.006(5) -0.002(5) 0.004(5)
C24 0.018(6) 0.042(6) 0.043(6) 0.001(5) -0.004(5) 0.008(5)
C25 0.026(6) 0.043(6) 0.050(7) 0.006(5) -0.015(5) 0.011(5)
C26 0.025(6) 0.029(5) 0.028(5) 0.008(4) 0.003(4) 0.006(4)
C27 0.017(6) 0.090(8) 0.068(8) 0.004(7) 0.005(6) 0.005(6)
C30 0.039(6) 0.021(5) 0.021(5) 0.006(4) -0.006(4) 0.000(5)
C31 0.022(6) 0.025(5) 0.029(5) -0.002(4) 0.006(4) -0.018(4)
C32 0.035(6) 0.038(6) 0.038(6) 0.015(5) 0.008(5) 0.008(5)
C33 0.058(8) 0.026(5) 0.037(6) 0.012(5) 0.007(5) -0.009(5)
C34 0.035(7) 0.027(5) 0.044(6) 0.004(5) 0.008(5) -0.009(5)
C35 0.030(6) 0.039(6) 0.046(6) 0.012(5) 0.008(5) 0.000(5)
C36 0.034(6) 0.030(5) 0.036(6) 0.003(4) 0.008(5) -0.003(5)
C37 0.061(8) 0.046(7) 0.103(10) 0.020(7) 0.037(7) -0.010(6)
C41 0.027(6) 0.026(5) 0.034(6) 0.014(4) -0.002(5) 0.005(4)
C42 0.038(7) 0.037(6) 0.043(6) -0.008(5) -0.005(5) 0.003(5)
C43 0.039(7) 0.045(6) 0.052(7) 0.008(5) -0.004(5) 0.006(5)
C44 0.046(7) 0.035(6) 0.041(6) -0.003(5) 0.002(5) 0.009(5)
C45 0.053(8) 0.033(6) 0.048(7) -0.005(5) 0.002(6) 0.014(6)
C46 0.047(7) 0.036(6) 0.043(6) 0.006(5) -0.008(5) -0.003(5)
C47 0.057(9) 0.072(8) 0.094(10) 0.002(7) 0.023(7) 0.029(7)
C50 0.042(7) 0.035(5) 0.020(5) 0.000(4) 0.004(5) 0.002(5)
C51 0.051(7) 0.034(6) 0.027(6) -0.006(4) 0.008(5) 0.006(5)
C52 0.089(9) 0.034(6) 0.020(5) -0.013(4) -0.001(5) 0.018(6)
C53 0.113(11) 0.022(6) 0.043(7) 0.008(5) 0.008(7) 0.029(7)
C54 0.062(9) 0.057(8) 0.072(9) 0.000(7) -0.004(7) 0.029(7)
C55 0.058(8) 0.046(7) 0.086(9) -0.016(6) -0.005(7) 0.023(6)
C56 0.045(7) 0.042(6) 0.060(7) 0.001(5) 0.010(6) 0.020(6)
C57 0.150(14) 0.071(9) 0.085(10) 0.039(8) -0.012(9) 0.042(9)
C61 0.036(6) 0.031(5) 0.024(5) 0.005(4) 0.005(5) 0.002(5)
C62 0.054(7) 0.020(5) 0.039(6) 0.001(4) 0.023(5) -0.009(5)
C63 0.075(9) 0.029(6) 0.052(7) 0.003(5) 0.021(6) 0.000(6)
C64 0.048(7) 0.037(6) 0.034(6) 0.012(5) 0.011(5) 0.006(5)
C65 0.040(6) 0.023(5) 0.040(6) 0.000(4) 0.016(5) 0.004(4)
C66 0.038(6) 0.020(5) 0.042(6) 0.009(4) 0.007(5) -0.002(4)
C67 0.056(8) 0.058(7) 0.061(8) 0.008(6) 0.023(6) 0.011(6)
C70 0.038(7) 0.026(5) 0.037(6) 0.007(5) 0.001(5) -0.003(5)
C71 0.033(6) 0.027(5) 0.034(6) 0.000(4) 0.001(5) 0.006(4)
C72 0.052(7) 0.046(6) 0.034(6) 0.001(5) 0.004(5) 0.021(5)
C73 0.059(8) 0.060(7) 0.045(7) 0.012(6) 0.007(6) 0.041(6)
C74 0.040(7) 0.044(6) 0.040(6) -0.004(5) 0.009(5) 0.014(5)
C75 0.038(6) 0.037(6) 0.036(6) 0.002(5) 0.016(5) 0.001(5)
C76 0.048(7) 0.034(5) 0.035(6) 0.009(5) 0.001(5) 0.011(5)
C77 0.076(9) 0.042(6) 0.073(9) 0.009(6) 0.015(7) 0.013(6)
C81 0.027(6) 0.029(5) 0.041(6) 0.003(5) 0.007(5) 0.001(4)
C82 0.040(7) 0.042(6) 0.046(7) -0.003(5) -0.012(5) -0.002(5)
C83 0.036(7) 0.050(6) 0.053(7) 0.006(6) 0.018(6) 0.009(5)
C84 0.032(7) 0.046(6) 0.059(8) -0.002(6) 0.000(6) 0.000(5)
C85 0.046(8) 0.050(7) 0.055(7) 0.004(6) 0.001(6) 0.010(6)
C86 0.032(7) 0.038(6) 0.049(7) -0.003(5) 0.005(5) 0.002(5)
C87 0.048(8) 0.088(9) 0.086(9) 0.018(7) 0.026(7) 0.003(7)
O1S 0.111(11) 0.153(13) 0.26(2) 0.064(13) 0.017(11) 0.009(9)
C1S 0.23(3) 0.100(15) 0.125(16) 0.030(13) 0.027(18) 0.016(17)
C2S 0.088(12) 0.115(12) 0.092(13) 0.032(11) 0.011(10) -0.016(10)
C3S 0.21(2) 0.073(10) 0.054(10) 0.007(8) -0.014(11) 0.026(11)
C4S 0.36(4) 0.166(19) 0.058(12) 0.052(13) -0.083(17) -0.14(2)
O2S 0.058(5) 0.045(4) 0.056(5) 0.001(4) -0.013(4) -0.009(4)
C5S 0.117(12) 0.048(8) 0.089(10) 0.016(7) -0.037(9) 0.003(7)
C6S 0.179(16) 0.047(8) 0.103(11) 0.015(8) -0.087(11) -0.019(9)
C7S 0.143(14) 0.038(7) 0.099(11) 0.010(7) -0.040(10) -0.005(8)
C8S 0.123(12) 0.057(8) 0.060(8) 0.004(7) -0.033(8) 0.006(8)

loop_
_atom_type_symbol
_atom_type_description
_atom_type_scat_dispersion_real
_atom_type_scat_dispersion_imag
_atom_type_scat_source
C C 0.0033 0.0016 'International Tables Vol C Tables 4.2.6.8 and 6.1.1.4'
H H 0.0000 0.0000 'International Tables Vol C Tables 4.2.6.8 and 6.1.1.4'
N N 0.0061 0.0033 'International Tables Vol C Tables 4.2.6.8 and 6.1.1.4'
O O 0.0106 0.0060 'International Tables Vol C Tables 4.2.6.8 and 6.1.1.4'
Mo Mo -1.6832 0.6857 'International Tables Vol C Tables 4.2.6.8 and 6.1.1.4'

loop_
_geom_angle_atom_site_label_1
_geom_angle_atom_site_label_2
_geom_angle_atom_site_label_3
_geom_angle
_geom_angle_site_symmetry_1
_geom_angle_site_symmetry_3
_geom_angle_publ_flag
N3 Mo1 Mo2 91.99(19) . . ?
N3 Mo1 N1 94.8(2) . . y
Mo2 Mo1 N1 92.2(2) . . ?
N3 Mo1 O01 93.7(2) . . y
Mo2 Mo1 O01 104.06(15) . . ?
N1 Mo1 O01 161.3(2) . . y
N3 Mo1 O02 162.6(2) . . y
Mo2 Mo1 O02 103.31(14) . . ?
N1 Mo1 O02 92.8(2) . . y
O01 Mo1 O02 74.74(19) . . y
Mo1 Mo2 N4 92.17(19) . . ?
Mo1 Mo2 O01 103.40(15) . 2_775 ?
N4 Mo2 O01 162.8(2) . 2_775 y
Mo1 Mo2 O02 102.61(14) . 2_775 ?
N4 Mo2 O02 94.9(2) . 2_775 y
O01 Mo2 O02 74.83(19) 2_775 2_775 y
Mo1 Mo2 N2 91.9(2) . . ?
N4 Mo2 N2 94.7(2) . . y
O01 Mo2 N2 92.0(2) 2_775 . y
O02 Mo2 N2 162.3(2) 2_775 . y
N7 Mo3 O03 157.8(2) . . y
N7 Mo3 Mo4 92.4(2) . . ?
O03 Mo3 Mo4 105.92(14) . . ?
N7 Mo3 N5 95.2(3) . . y
O03 Mo3 N5 96.2(2) . . y
Mo4 Mo3 N5 92.8(2) . . ?
N7 Mo3 O04 92.4(2) . . y
O03 Mo3 O04 72.0(2) . . y
Mo4 Mo3 O04 101.55(15) . . ?
N5 Mo3 O04 163.4(2) . . y
O03 Mo4 N6 159.0(2) 2_774 . y
O03 Mo4 Mo3 106.24(15) 2_774 . ?
N6 Mo4 Mo3 92.0(2) . . ?
O03 Mo4 N8 92.1(2) 2_774 . y
N6 Mo4 N8 97.4(3) . . y
Mo3 Mo4 N8 92.4(2) . . ?
O03 Mo4 O04 72.2(2) 2_774 2_774 y
N6 Mo4 O04 94.3(2) . 2_774 y
Mo3 Mo4 O04 101.81(15) . 2_774 ?
N8 Mo4 O04 161.2(2) . 2_774 y
C10 N1 C11 119.2(7) . . ?
C10 N1 Mo1 119.0(6) . . ?
C11 N1 Mo1 121.2(6) . . ?
C10 N2 C21 119.1(7) . . ?
C10 N2 Mo2 118.4(6) . . ?
C21 N2 Mo2 122.5(5) . . ?
C30 N3 C31 120.5(7) . . ?
C30 N3 Mo1 119.2(6) . . ?
C31 N3 Mo1 120.2(5) . . ?
C30 N4 C41 121.1(7) . . ?
C30 N4 Mo2 118.1(6) . . ?
C41 N4 Mo2 120.2(5) . . ?
C50 N5 C51 118.8(7) . . ?
C50 N5 Mo3 116.7(6) . . ?
C51 N5 Mo3 124.5(6) . . ?
C50 N6 C61 116.5(7) . . ?
C50 N6 Mo4 118.6(6) . . ?
C61 N6 Mo4 124.6(5) . . ?
C70 N7 C71 119.5(8) . . ?
C70 N7 Mo3 119.8(6) . . ?
C71 N7 Mo3 119.9(6) . . ?
C70 N8 C81 118.6(8) . . ?
C70 N8 Mo4 116.3(6) . . ?
C81 N8 Mo4 124.5(6) . . ?
Mo2 O01 Mo1 99.1(2) 2_775 . y
C14 O1 C17 119.1(7) . . ?
Mo1 O02 Mo2 98.9(2) . 2_775 y
C24 O2 C27 116.7(7) . . ?
Mo4 O03 Mo3 102.4(2) 2_774 . y
C34 O3 C37 117.4(8) . . ?
Mo4 O04 Mo3 99.6(2) 2_774 . y
C44 O4 C47 117.2(8) . . ?
C57 O5 C54 116.4(11) . . ?
C64 O6 C67 116.8(7) . . ?
C74 O7 C77 117.4(7) . . ?
C84 O8 C87 118.2(9) . . ?
N1 C10 N2 118.4(8) . . ?
C16 C11 C12 118.5(8) . . ?
C16 C11 N1 118.0(8) . . ?
C12 C11 N1 123.1(8) . . ?
C13 C12 C11 119.5(9) . . ?
C12 C13 C14 121.1(9) . . ?
O1 C14 C15 124.0(9) . . ?
O1 C14 C13 116.1(9) . . ?
C15 C14 C13 119.9(9) . . ?
C14 C15 C16 118.4(9) . . ?
C11 C16 C15 122.4(8) . . ?
C22 C21 C26 117.7(8) . . ?
C22 C21 N2 118.9(8) . . ?
C26 C21 N2 123.4(8) . . ?
C21 C22 C23 121.9(8) . . ?
C24 C23 C22 119.2(8) . . ?
C23 C24 O2 125.4(9) . . ?
C23 C24 C25 120.2(8) . . ?
O2 C24 C25 114.3(8) . . ?
C26 C25 C24 119.4(8) . . ?
C25 C26 C21 121.6(8) . . ?
N4 C30 N3 118.5(7) . . ?
C32 C31 C36 117.7(8) . . ?
C32 C31 N3 124.5(8) . . ?
C36 C31 N3 117.8(7) . . ?
C31 C32 C33 120.2(9) . . ?
C34 C33 C32 121.1(8) . . ?
O3 C34 C33 126.1(8) . . ?
O3 C34 C35 115.6(9) . . ?
C33 C34 C35 118.3(9) . . ?
C36 C35 C34 120.7(9) . . ?
C35 C36 C31 122.0(8) . . ?
C42 C41 C46 117.1(9) . . ?
C42 C41 N4 118.5(8) . . ?
C46 C41 N4 124.3(9) . . ?
C41 C42 C43 122.3(9) . . ?
C44 C43 C42 119.2(10) . . ?
C45 C44 O4 115.8(9) . . ?
C45 C44 C43 119.3(9) . . ?
O4 C44 C43 124.9(10) . . ?
C44 C45 C46 120.8(9) . . ?
C41 C46 C45 121.3(10) . . ?
N6 C50 N5 119.8(8) . . ?
C52 C51 C56 117.1(9) . . ?
C52 C51 N5 125.5(10) . . ?
C56 C51 N5 117.4(8) . . ?
C51 C52 C53 119.3(10) . . ?
C54 C53 C52 119.6(9) . . ?
C55 C54 C53 122.3(11) . . ?
C55 C54 O5 113.6(12) . . ?
C53 C54 O5 124.1(11) . . ?
C54 C55 C56 119.0(12) . . ?
C55 C56 C51 122.7(10) . . ?
C62 C61 C66 117.8(8) . . ?
C62 C61 N6 122.6(8) . . ?
C66 C61 N6 119.5(7) . . ?
C63 C62 C61 120.9(9) . . ?
C62 C63 C64 120.4(9) . . ?
C65 C64 O6 124.8(8) . . ?
C65 C64 C63 119.6(9) . . ?
O6 C64 C63 115.6(8) . . ?
C64 C65 C66 119.4(8) . . ?
C61 C66 C65 121.8(8) . . ?
N7 C70 N8 118.6(9) . . ?
C76 C71 C72 118.2(8) . . ?
C76 C71 N7 123.7(7) . . ?
C72 C71 N7 117.9(8) . . ?
C73 C72 C71 120.4(9) . . ?
C74 C73 C72 121.1(9) . . ?
C73 C74 O7 115.1(8) . . ?
C73 C74 C75 119.0(9) . . ?
O7 C74 C75 125.9(9) . . ?
C76 C75 C74 120.8(8) . . ?
C71 C76 C75 120.5(8) . . ?
C82 C81 C86 116.0(9) . . ?
C82 C81 N8 119.5(9) . . ?
C86 C81 N8 124.5(8) . . ?
C81 C82 C83 124.1(9) . . ?
C84 C83 C82 117.9(9) . . ?
C85 C84 C83 119.7(10) . . ?
C85 C84 O8 116.1(10) . . ?
C83 C84 O8 124.2(10) . . ?
C84 C85 C86 121.1(10) . . ?
C85 C86 C81 121.2(9) . . ?
C1S O1S C4S 105.0(15) . . ?
O1S C1S C2S 108.8(18) . . ?
C1S C2S C3S 105.8(15) . . ?
C2S C3S C4S 106.2(14) . . ?
C3S C4S O1S 105.4(14) . . ?
C5S O2S C8S 107.5(8) . . ?
O2S C5S C6S 110.7(9) . . ?
C5S C6S C7S 106.4(10) . . ?
C8S C7S C6S 104.8(9) . . ?
O2S C8S C7S 109.1(9) . . ?

loop_
_geom_bond_atom_site_label_1
_geom_bond_atom_site_label_2
_geom_bond_distance
_geom_bond_site_symmetry_2
_geom_bond_publ_flag
Mo1 N3 2.104(6) . y
Mo1 Mo2 2.1114(12) . y
Mo1 N1 2.120(7) . y
Mo1 O01 2.127(5) . y
Mo1 O02 2.127(5) . y
Mo2 N4 2.121(6) . y
Mo2 O01 2.121(5) 2_775 y
Mo2 O02 2.127(5) 2_775 y
Mo2 N2 2.139(7) . y
Mo3 N7 2.084(7) . y
Mo3 O03 2.107(6) . y
Mo3 Mo4 2.1130(12) . y
Mo3 N5 2.119(7) . y
Mo3 O04 2.146(5) . y
Mo4 O03 2.100(5) 2_774 y
Mo4 N6 2.105(7) . y
Mo4 N8 2.141(7) . y
Mo4 O04 2.143(5) 2_774 y
N1 C10 1.317(10) . ?
N1 C11 1.436(10) . ?
N2 C10 1.319(10) . ?
N2 C21 1.424(10) . ?
N3 C30 1.319(10) . ?
N3 C31 1.427(10) . ?
N4 C30 1.317(10) . ?
N4 C41 1.427(10) . ?
N5 C50 1.334(10) . ?
N5 C51 1.420(11) . ?
N6 C50 1.316(10) . ?
N6 C61 1.433(10) . ?
N7 C70 1.317(10) . ?
N7 C71 1.434(10) . ?
N8 C70 1.352(10) . ?
N8 C81 1.410(11) . ?
O01 Mo2 2.121(5) 2_775 y
O1 C14 1.367(10) . ?
O1 C17 1.401(10) . ?
O02 Mo2 2.127(5) 2_775 y
O2 C24 1.366(10) . ?
O2 C27 1.402(10) . ?
O03 Mo4 2.100(5) 2_774 y
O3 C34 1.355(10) . ?
O3 C37 1.408(10) . ?
O04 Mo4 2.143(5) 2_774 y
O4 C44 1.370(11) . ?
O4 C47 1.417(12) . ?
O5 C57 1.347(11) . ?
O5 C54 1.441(12) . ?
O6 C64 1.379(10) . ?
O6 C67 1.406(10) . ?
O7 C74 1.373(10) . ?
O7 C77 1.371(10) . ?
O8 C84 1.375(11) . ?
O8 C87 1.375(11) . ?
C11 C16 1.362(11) . ?
C11 C12 1.393(11) . ?
C12 C13 1.369(12) . ?
C13 C14 1.374(12) . ?
C14 C15 1.373(12) . ?
C15 C16 1.383(11) . ?
C21 C22 1.381(11) . ?
C21 C26 1.396(10) . ?
C22 C23 1.393(11) . ?
C23 C24 1.361(11) . ?
C24 C25 1.412(12) . ?
C25 C26 1.364(11) . ?
C31 C32 1.382(11) . ?
C31 C36 1.391(11) . ?
C32 C33 1.397(11) . ?
C33 C34 1.378(12) . ?
C34 C35 1.385(11) . ?
C35 C36 1.359(11) . ?
C41 C42 1.371(11) . ?
C41 C46 1.380(11) . ?
C42 C43 1.387(12) . ?
C43 C44 1.380(12) . ?
C44 C45 1.360(12) . ?
C45 C46 1.381(12) . ?
C51 C52 1.377(12) . ?
C51 C56 1.396(12) . ?
C52 C53 1.441(14) . ?
C53 C54 1.342(14) . ?
C54 C55 1.334(14) . ?
C55 C56 1.376(12) . ?
C61 C62 1.380(11) . ?
C61 C66 1.379(11) . ?
C62 C63 1.365(12) . ?
C63 C64 1.392(12) . ?
C64 C65 1.361(11) . ?
C65 C66 1.385(11) . ?
C71 C76 1.375(11) . ?
C71 C72 1.392(11) . ?
C72 C73 1.372(12) . ?
C73 C74 1.356(12) . ?
C74 C75 1.374(12) . ?
C75 C76 1.375(11) . ?
C81 C82 1.365(12) . ?
C81 C86 1.390(12) . ?
C82 C83 1.404(12) . ?
C83 C84 1.374(13) . ?
C84 C85 1.366(13) . ?
C85 C86 1.387(12) . ?
O1S C1S 1.374(19) . ?
O1S C4S 1.45(2) . ?
C1S C2S 1.38(2) . ?
C2S C3S 1.441(17) . ?
C3S C4S 1.44(2) . ?
O2S C5S 1.396(12) . ?
O2S C8S 1.403(11) . ?
C5S C6S 1.419(13) . ?
C6S C7S 1.471(14) . ?
C7S C8S 1.458(14) . ?
